data_1554916
loop_
_publ_author_name
'Geoghegan, Kimberly'
'Bode, Jeffrey W.'

_publ_section_title
;
 Bespoke SnAP reagents for the synthesis of C-substituted spirocyclic and
 bicyclic saturated N-heterocycles.
;
_journal_issue 8
_journal_name_full 'Organic letters'
_journal_page_first 1934
_journal_page_last 1937
_journal_paper_doi 10.1021/acs.orglett.5b00618
_journal_volume 17
_journal_year 2015
_chemical_formula_moiety 'C18 H23 F3 N2 O3'
_chemical_formula_sum 'C18 H23 F3 N2 O3'
_chemical_formula_weight 372.38
_space_group_crystal_system triclinic
_space_group_IT_number 2
_space_group_name_Hall '-P 1'
_space_group_name_H-M_alt 'P -1'
_atom_sites_solution_hydrogens mixed
_atom_sites_solution_primary iterative
_audit_creation_date 2014-12-18
_audit_creation_method
;
Olex2 1.2
(compiled 2014.11.28 svn.r3106 for OlexSys, GUI svn.r4959)
;
_cell_angle_alpha 109.241(2)
_cell_angle_beta 90.111(2)
_cell_angle_gamma 102.160(2)
_cell_formula_units_Z 2
_cell_length_a 8.4082(7)
_cell_length_b 8.9935(7)
_cell_length_c 12.6932(10)
_cell_measurement_reflns_used 3911
_cell_measurement_temperature 100.0(2)
_cell_measurement_theta_max 27.34
_cell_measurement_theta_min 2.48
_cell_volume 883.25(12)
_computing_cell_refinement 'Bruker SAINT'
_computing_data_collection 'Bruker APEX2'
_computing_data_reduction 'Bruker SAINT'
_computing_molecular_graphics 'Olex2 (Dolomanov et al., 2009)'
_computing_publication_material 'Olex2 (Dolomanov et al., 2009)'
_computing_structure_refinement 'XL (Sheldrick, 2008)'
_computing_structure_solution 'XS (Sheldrick, 2008)'
_diffrn_ambient_temperature 100.0(2)
_diffrn_detector 'Bruker APEX2 area detector'
_diffrn_detector_area_resol_mean 8.33
_diffrn_detector_type 'CCD area detector'
_diffrn_measured_fraction_theta_full 0.979
_diffrn_measured_fraction_theta_max 0.973
_diffrn_measurement_device 'kappa-stage diffractometer'
_diffrn_measurement_device_type ETH_LOC_ApexIID8_Mo
_diffrn_measurement_method '\w and \f scans'
_diffrn_radiation_monochromator 'focusing graphite'
_diffrn_radiation_probe x-ray
_diffrn_radiation_type MoK\a
_diffrn_radiation_wavelength 0.71073
_diffrn_reflns_av_R_equivalents 0.0209
_diffrn_reflns_av_unetI/netI 0.0288
_diffrn_reflns_Laue_measured_fraction_full 0.979
_diffrn_reflns_Laue_measured_fraction_max 0.973
_diffrn_reflns_limit_h_max 10
_diffrn_reflns_limit_h_min -10
_diffrn_reflns_limit_k_max 11
_diffrn_reflns_limit_k_min -10
_diffrn_reflns_limit_l_max 16
_diffrn_reflns_limit_l_min -15
_diffrn_reflns_number 10896
_diffrn_reflns_point_group_measured_fraction_full 0.979
_diffrn_reflns_point_group_measured_fraction_max 0.973
_diffrn_reflns_theta_full 25.242
_diffrn_reflns_theta_max 27.490
_diffrn_reflns_theta_min 1.704
_diffrn_source 'sealed tube'
_diffrn_standards_number 0
_exptl_absorpt_coefficient_mu 0.116
_exptl_absorpt_correction_T_max 0.7456
_exptl_absorpt_correction_T_min 0.7126
_exptl_absorpt_correction_type multi-scan
_exptl_absorpt_process_details
;
SADABS-2012/1 (Bruker,2012) was used for absorption correction.
wR2(int) was 0.0365 before and 0.0328 after correction.
The Ratio of minimum to maximum transmission is 0.9557.
The \l/2 correction factor is 0.0015.
;
_exptl_crystal_colour 'clear colourless'
_exptl_crystal_colour_lustre clear
_exptl_crystal_colour_primary colourless
_exptl_crystal_density_diffrn 1.400
_exptl_crystal_description trapezoid
_exptl_crystal_F_000 392
_exptl_crystal_size_max 0.26
_exptl_crystal_size_mid 0.18
_exptl_crystal_size_min 0.1
_refine_diff_density_max 0.422
_refine_diff_density_min -0.213
_refine_diff_density_rms 0.045
_refine_ls_extinction_method none
_refine_ls_goodness_of_fit_ref 1.016
_refine_ls_hydrogen_treatment mixed
_refine_ls_matrix_type full
_refine_ls_number_parameters 269
_refine_ls_number_reflns 3955
_refine_ls_number_restraints 338
_refine_ls_restrained_S_all 0.986
_refine_ls_R_factor_all 0.0574
_refine_ls_R_factor_gt 0.0392
_refine_ls_shift/su_max 0.000
_refine_ls_shift/su_mean 0.000
_refine_ls_structure_factor_coef Fsqd
_refine_ls_weighting_details 'w=1/[\s^2^(Fo^2^)+(0.0376P)^2^+0.4738P] where P=(Fo^2^+2Fc^2^)/3'
_refine_ls_weighting_scheme calc
_refine_ls_wR_factor_gt 0.0873
_refine_ls_wR_factor_ref 0.0978
_reflns_Friedel_coverage 0.000
_reflns_number_gt 3046
_reflns_number_total 3955
_reflns_threshold_expression 'I > 2\s(I)'
_cod_data_source_file ol5b00618_si_005.cif
_cod_data_source_block mo_jb141214_1_1_0m
_cod_database_code 1554916
_shelxl_version_number 2014/6
_shelx_space_group_comment
;
The symmetry employed for this shelxl refinement is uniquely defined
by the following loop, which should always be used as a source of
symmetry information in preference to the above space-group names.
They are only intended as comments.
;
_shelx_estimated_absorpt_t_max 0.988
_shelx_estimated_absorpt_t_min 0.970
_olex2_refinement_description
;
1. Fixed Uiso
 At 1.2 times of:
  All C(H) groups, All C(H,H) groups, All N(H) groups
 At 1.5 times of:
  All C(H,H,H) groups
2. Restrained distances
 F3A-F5A
 2.133 with sigma of 0.02
 F5A-F4A
 2.133 with sigma of 0.02
 F3A-F4A
 2.133 with sigma of 0.02
 F4-C20 \\sim F4A-C20 \\sim F3-C20 \\sim F3A-C20 \\sim F5-C20 \\sim F5A-C20
 with sigma of 0.02
3. Rigid bond restraints
 All non-hydrogen atoms
 with sigma for 1-2 distances of 0.01 and sigma for 1-3 distances of 0.01
4. Rigid body (RIGU) restrains
 All non-hydrogen atoms
 with sigma for 1-2 distances of 0.004 and sigma for 1-3 distances of 0.004
5. Others
 Sof(F4A)=Sof(F5A)=Sof(F3A)=1-FVAR(1)
 Sof(F3)=Sof(F4)=Sof(F5)=FVAR(1)
6.a Ternary CH refined with riding coordinates:
 C11(H11), C16(H16), C19(H19)
6.b Secondary CH2 refined with riding coordinates:
 C18(H18A,H18B), C22(H22A,H22B), C5(H5A,H5B)
6.c Aromatic/amide H refined with riding coordinates:
 C9(H9), C10(H10), C13(H13), C17(H17)
6.d Idealised Me refined as rotating group:
 C4(H4A,H4B,H4C), C2(H2A,H2B,H2C), C6(H6A,H6B,H6C)
;
_olex2_date_sample_data_collection 17.12.2014
_olex2_date_sample_submission 15.12.2014
_olex2_submission_original_sample_id jb141214_1_1
_olex2_submission_special_instructions 'No special instructions were received'

loop_
_space_group_symop_operation_xyz
'x, y, z'
'-x, -y, -z'

loop_
_atom_site_label
_atom_site_type_symbol
_atom_site_fract_x
_atom_site_fract_y
_atom_site_fract_z
_atom_site_U_iso_or_equiv
_atom_site_adp_type
_atom_site_occupancy
_atom_site_site_symmetry_order
_atom_site_calc_flag
_atom_site_refinement_flags_posn
_atom_site_refinement_flags_adp
_atom_site_refinement_flags_occupancy
_atom_site_disorder_assembly
_atom_site_disorder_group
O3 O 0.86687(13) 0.08627(12) 0.33365(8) 0.0186(2) Uani 1 1 d . U . . .
N7 N 0.72134(16) 0.27246(14) 0.22819(10) 0.0176(3) Uani 1 1 d . U . . .
H7 H 0.626(2) 0.291(2) 0.2050(14) 0.021 Uiso 1 1 d R . . . .
C9 C 0.69106(17) 0.51997(17) 0.52743(12) 0.0163(3) Uani 1 1 d . U . . .
H9 H 0.6605 0.4372 0.5594 0.020 Uiso 1 1 calc R . . . .
C10 C 0.77213(17) 0.60174(17) 0.37005(12) 0.0163(3) Uani 1 1 d . U . . .
H10 H 0.7992 0.5758 0.2945 0.020 Uiso 1 1 calc R . . . .
C11 C 0.72098(17) 0.30316(17) 0.34980(11) 0.0151(3) Uani 1 1 d . U . . .
H11 H 0.6185 0.2361 0.3648 0.018 Uiso 1 1 calc R . . . .
C13 C 0.77677(17) 0.76199(17) 0.43384(12) 0.0169(3) Uani 1 1 d . U . . .
H13 H 0.8048 0.8447 0.4017 0.020 Uiso 1 1 calc R . . . .
C14 C 0.72303(18) -0.24930(17) -0.05048(12) 0.0174(3) Uani 1 1 d . U . . .
C15 C 0.72835(17) 0.47934(17) 0.41576(11) 0.0149(3) Uani 1 1 d . U . . .
C16 C 0.71848(18) 0.10118(17) 0.17427(12) 0.0169(3) Uani 1 1 d . U . . .
H16 H 0.6173 0.0351 0.1916 0.020 Uiso 1 1 calc R . . . .
C17 C 0.69795(17) 0.67960(17) 0.59250(12) 0.0160(3) Uani 1 1 d . U . . .
H17 H 0.6741 0.7063 0.6688 0.019 Uiso 1 1 calc R . . . .
C18 C 0.85393(19) -0.11421(17) 0.14491(12) 0.0183(3) Uani 1 1 d . U . . .
H18A H 0.9625 -0.1412 0.1363 0.022 Uiso 1 1 calc R . . . .
H18B H 0.7817 -0.1898 0.1753 0.022 Uiso 1 1 calc R . . . .
C19 C 0.86649(18) 0.06160(17) 0.21767(12) 0.0164(3) Uani 1 1 d . U . . .
H19 H 0.9677 0.1304 0.2027 0.020 Uiso 1 1 calc R . . . .
C20 C 0.74178(18) 0.97142(18) 0.61306(12) 0.0195(3) Uani 1 1 d D U . . .
C21 C 0.74005(17) 0.79962(17) 0.54490(11) 0.0154(3) Uani 1 1 d . U . . .
C22 C 0.7368(2) 0.03891(18) 0.04942(12) 0.0222(3) Uani 1 1 d . U . . .
H22A H 0.6332 0.0215 0.0053 0.027 Uiso 1 1 calc R . . . .
H22B H 0.8238 0.1127 0.0268 0.027 Uiso 1 1 calc R . . . .
F3 F 0.86038(15) 1.07716(13) 0.58977(12) 0.0338(4) Uani 0.953(3) 1 d D U P A 1
F4 F 0.7647(2) 0.99963(13) 0.72303(8) 0.0389(4) Uani 0.953(3) 1 d D U P A 1
F5 F 0.60220(15) 1.01275(14) 0.59875(14) 0.0409(4) Uani 0.953(3) 1 d D U P A 1
C5 C 0.86760(19) 0.25382(17) 0.39003(12) 0.0185(3) Uani 1 1 d . U . . .
H5A H 0.9696 0.3214 0.3769 0.022 Uiso 1 1 calc R . . . .
H5B H 0.8661 0.2745 0.4716 0.022 Uiso 1 1 calc R . . . .
N1 N 0.78199(16) -0.11495(15) 0.03858(10) 0.0198(3) Uani 1 1 d . U . . .
O1 O 0.75451(13) -0.37988(12) -0.03138(8) 0.0176(2) Uani 1 1 d . U . . .
C1 C 0.72857(18) -0.53831(17) -0.12215(12) 0.0172(3) Uani 1 1 d . U . . .
C4 C 0.85321(19) -0.52515(18) -0.20683(12) 0.0214(3) Uani 1 1 d . U . . .
H4A H 0.9628 -0.4833 -0.1684 0.032 Uiso 1 1 calc GR . . . .
H4B H 0.8301 -0.4515 -0.2441 0.032 Uiso 1 1 calc GR . . . .
H4C H 0.8471 -0.6322 -0.2626 0.032 Uiso 1 1 calc GR . . . .
C2 C 0.55421(19) -0.59509(19) -0.17460(13) 0.0243(3) Uani 1 1 d . U . . .
H2A H 0.5368 -0.5300 -0.2203 0.036 Uiso 1 1 calc GR . . . .
H2B H 0.4783 -0.5829 -0.1154 0.036 Uiso 1 1 calc GR . . . .
H2C H 0.5352 -0.7090 -0.2219 0.036 Uiso 1 1 calc GR . . . .
C6 C 0.7622(2) -0.64717(18) -0.05940(13) 0.0262(4) Uani 1 1 d . U . . .
H6A H 0.6849 -0.6466 -0.0017 0.039 Uiso 1 1 calc GR . . . .
H6B H 0.8738 -0.6076 -0.0241 0.039 Uiso 1 1 calc GR . . . .
H6C H 0.7498 -0.7576 -0.1119 0.039 Uiso 1 1 calc GR . . . .
O2 O 0.65237(14) -0.24961(13) -0.13452(8) 0.0242(3) Uani 1 1 d . U . . .
F4A F 0.8810(16) 1.083(2) 0.652(2) 0.039(5) Uani 0.047(3) 1 d D U P A 2
F5A F 0.660(3) 0.992(2) 0.7068(13) 0.024(4) Uani 0.047(3) 1 d D U P A 2
F3A F 0.661(3) 1.043(3) 0.5559(17) 0.033(5) Uani 0.047(3) 1 d D U P A 2

loop_
_atom_site_aniso_label
_atom_site_aniso_U_11
_atom_site_aniso_U_22
_atom_site_aniso_U_33
_atom_site_aniso_U_23
_atom_site_aniso_U_13
_atom_site_aniso_U_12
O3 0.0285(6) 0.0131(5) 0.0137(5) 0.0014(4) -0.0027(4) 0.0084(4)
N7 0.0256(7) 0.0128(6) 0.0143(6) 0.0017(5) -0.0021(5) 0.0088(5)
C9 0.0160(7) 0.0158(7) 0.0170(7) 0.0055(6) 0.0008(5) 0.0037(5)
C10 0.0173(7) 0.0163(7) 0.0149(7) 0.0037(6) 0.0024(5) 0.0057(5)
C11 0.0164(7) 0.0121(6) 0.0155(7) 0.0029(5) 0.0009(5) 0.0030(5)
C13 0.0176(7) 0.0149(7) 0.0181(7) 0.0052(6) 0.0019(5) 0.0037(5)
C14 0.0247(8) 0.0141(7) 0.0138(7) 0.0037(6) 0.0044(5) 0.0071(6)
C15 0.0134(7) 0.0145(7) 0.0156(7) 0.0024(5) -0.0003(5) 0.0050(5)
C16 0.0232(8) 0.0107(7) 0.0152(7) 0.0018(5) -0.0006(5) 0.0046(6)
C17 0.0156(7) 0.0184(7) 0.0126(6) 0.0027(6) 0.0008(5) 0.0047(6)
C18 0.0242(8) 0.0135(7) 0.0162(7) 0.0021(6) -0.0024(6) 0.0070(6)
C19 0.0208(7) 0.0126(7) 0.0150(7) 0.0028(5) 0.0004(5) 0.0051(6)
C20 0.0203(8) 0.0148(7) 0.0206(7) 0.0021(6) 0.0012(6) 0.0042(6)
C21 0.0131(7) 0.0135(7) 0.0166(7) 0.0006(5) -0.0009(5) 0.0039(5)
C22 0.0375(9) 0.0139(7) 0.0158(7) 0.0029(6) -0.0005(6) 0.0103(6)
F3 0.0407(7) 0.0127(5) 0.0397(8) 0.0016(5) 0.0145(5) -0.0003(4)
F4 0.0738(12) 0.0205(5) 0.0165(5) -0.0028(4) 0.0006(5) 0.0128(6)
F5 0.0265(6) 0.0223(6) 0.0636(10) -0.0045(6) -0.0071(6) 0.0142(5)
C5 0.0243(8) 0.0126(7) 0.0159(7) -0.0001(6) -0.0029(6) 0.0066(6)
N1 0.0336(7) 0.0118(6) 0.0145(6) 0.0026(5) -0.0019(5) 0.0090(5)
O1 0.0289(6) 0.0105(5) 0.0127(5) 0.0013(4) 0.0005(4) 0.0066(4)
C1 0.0255(8) 0.0100(6) 0.0138(7) 0.0001(5) 0.0015(5) 0.0049(6)
C4 0.0260(8) 0.0179(7) 0.0181(7) 0.0021(6) 0.0046(6) 0.0065(6)
C2 0.0238(8) 0.0191(8) 0.0240(8) 0.0005(6) 0.0019(6) 0.0029(6)
C6 0.0443(10) 0.0141(7) 0.0199(8) 0.0039(6) 0.0017(7) 0.0088(7)
O2 0.0409(7) 0.0192(5) 0.0135(5) 0.0029(4) -0.0015(4) 0.0130(5)
F4A 0.019(6) 0.027(7) 0.054(11) -0.008(7) 0.006(5) 0.005(5)
F5A 0.017(8) 0.022(8) 0.021(5) -0.005(5) -0.001(5) 0.001(6)
F3A 0.041(10) 0.026(8) 0.034(8) 0.005(7) 0.000(7) 0.018(8)

loop_
_atom_type_symbol
_atom_type_description
_atom_type_scat_dispersion_real
_atom_type_scat_dispersion_imag
_atom_type_scat_source
C C 0.0033 0.0016 'International Tables Vol C Tables 4.2.6.8 and 6.1.1.4'
H H 0.0000 0.0000 'International Tables Vol C Tables 4.2.6.8 and 6.1.1.4'
F F 0.0171 0.0103 'International Tables Vol C Tables 4.2.6.8 and 6.1.1.4'
N N 0.0061 0.0033 'International Tables Vol C Tables 4.2.6.8 and 6.1.1.4'
O O 0.0106 0.0060 'International Tables Vol C Tables 4.2.6.8 and 6.1.1.4'

loop_
_geom_angle_atom_site_label_1
_geom_angle_atom_site_label_2
_geom_angle_atom_site_label_3
_geom_angle
C19 O3 C5 107.25(10)
C11 N7 H7 107.8(10)
C16 N7 H7 107.9(11)
C16 N7 C11 107.15(11)
C15 C9 H9 119.5
C17 C9 H9 119.5
C17 C9 C15 120.96(14)
C13 C10 H10 119.6
C15 C10 H10 119.6
C15 C10 C13 120.77(13)
N7 C11 H11 108.7
N7 C11 C15 112.18(12)
N7 C11 C5 109.76(11)
C15 C11 H11 108.7
C15 C11 C5 108.83(11)
C5 C11 H11 108.7
C10 C13 H13 120.3
C21 C13 C10 119.36(14)
C21 C13 H13 120.3
O1 C14 N1 109.77(12)
O2 C14 N1 124.10(14)
O2 C14 O1 126.13(13)
C9 C15 C11 118.35(13)
C10 C15 C9 118.84(13)
C10 C15 C11 122.80(12)
N7 C16 H16 109.3
N7 C16 C19 109.68(11)
N7 C16 C22 118.60(12)
C19 C16 H16 109.3
C19 C16 C22 100.15(12)
C22 C16 H16 109.3
C9 C17 H17 120.4
C21 C17 C9 119.27(13)
C21 C17 H17 120.4
H18A C18 H18B 109.4
C19 C18 H18A 111.7
C19 C18 H18B 111.7
N1 C18 H18A 111.7
N1 C18 H18B 111.7
N1 C18 C19 100.55(11)
O3 C19 C16 112.14(12)
O3 C19 C18 113.75(12)
O3 C19 H19 109.3
C16 C19 C18 102.75(11)
C16 C19 H19 109.3
C18 C19 H19 109.3
F3 C20 C21 112.96(12)
F3 C20 F4 105.82(12)
F3 C20 F5 106.82(13)
F4 C20 C21 112.11(13)
F5 C20 C21 112.66(12)
F5 C20 F4 105.94(13)
F4A C20 C21 122.3(10)
F4A C20 F5A 101.2(11)
F4A C20 F3A 101.9(12)
F5A C20 C21 115.4(8)
F5A C20 F3A 101.5(11)
F3A C20 C21 111.8(9)
C13 C21 C20 119.47(13)
C17 C21 C13 120.79(13)
C17 C21 C20 119.72(13)
C16 C22 H22A 111.7
C16 C22 H22B 111.7
H22A C22 H22B 109.5
N1 C22 C16 100.16(11)
N1 C22 H22A 111.7
N1 C22 H22B 111.7
O3 C5 C11 112.29(11)
O3 C5 H5A 109.1
O3 C5 H5B 109.1
C11 C5 H5A 109.1
C11 C5 H5B 109.1
H5A C5 H5B 107.9
C14 N1 C18 124.72(12)
C14 N1 C22 120.82(12)
C22 N1 C18 112.30(11)
C14 O1 C1 121.00(11)
O1 C1 C4 108.24(12)
O1 C1 C2 111.95(12)
O1 C1 C6 101.78(11)
C4 C1 C2 112.65(12)
C6 C1 C4 111.52(13)
C6 C1 C2 110.18(13)
C1 C4 H4A 109.5
C1 C4 H4B 109.5
C1 C4 H4C 109.5
H4A C4 H4B 109.5
H4A C4 H4C 109.5
H4B C4 H4C 109.5
C1 C2 H2A 109.5
C1 C2 H2B 109.5
C1 C2 H2C 109.5
H2A C2 H2B 109.5
H2A C2 H2C 109.5
H2B C2 H2C 109.5
C1 C6 H6A 109.5
C1 C6 H6B 109.5
C1 C6 H6C 109.5
H6A C6 H6B 109.5
H6A C6 H6C 109.5
H6B C6 H6C 109.5

loop_
_geom_bond_atom_site_label_1
_geom_bond_atom_site_label_2
_geom_bond_distance
O3 C19 1.4145(17)
O3 C5 1.4381(16)
N7 H7 0.920(18)
N7 C11 1.4759(18)
N7 C16 1.4599(18)
C9 H9 0.9500
C9 C15 1.3963(19)
C9 C17 1.3892(19)
C10 H10 0.9500
C10 C13 1.3932(19)
C10 C15 1.391(2)
C11 H11 1.0000
C11 C15 1.5164(19)
C11 C5 1.5345(19)
C13 H13 0.9500
C13 C21 1.389(2)
C14 N1 1.3524(18)
C14 O1 1.3514(17)
C14 O2 1.2190(17)
C16 H16 1.0000
C16 C19 1.514(2)
C16 C22 1.517(2)
C17 H17 0.9500
C17 C21 1.388(2)
C18 H18A 0.9900
C18 H18B 0.9900
C18 C19 1.5268(19)
C18 N1 1.4755(18)
C19 H19 1.0000
C20 C21 1.4986(19)
C20 F3 1.3316(18)
C20 F4 1.3397(18)
C20 F5 1.3326(18)
C20 F4A 1.343(12)
C20 F5A 1.353(11)
C20 F3A 1.374(12)
C22 H22A 0.9900
C22 H22B 0.9900
C22 N1 1.4746(18)
C5 H5A 0.9900
C5 H5B 0.9900
O1 C1 1.4803(16)
C1 C4 1.518(2)
C1 C2 1.520(2)
C1 C6 1.518(2)
C4 H4A 0.9800
C4 H4B 0.9800
C4 H4C 0.9800
C2 H2A 0.9800
C2 H2B 0.9800
C2 H2C 0.9800
C6 H6A 0.9800
C6 H6B 0.9800
C6 H6C 0.9800

loop_
_geom_torsion_atom_site_label_1
_geom_torsion_atom_site_label_2
_geom_torsion_atom_site_label_3
_geom_torsion_atom_site_label_4
_geom_torsion
N7 C11 C15 C9 165.36(12)
N7 C11 C15 C10 -15.29(19)
N7 C11 C5 O3 -58.64(16)
N7 C16 C19 O3 63.20(16)
N7 C16 C19 C18 -174.26(12)
N7 C16 C22 N1 162.03(13)
C9 C17 C21 C13 -0.7(2)
C9 C17 C21 C20 177.72(13)
C10 C13 C21 C17 -0.4(2)
C10 C13 C21 C20 -178.82(13)
C11 N7 C16 C19 -59.35(15)
C11 N7 C16 C22 -173.43(13)
C13 C10 C15 C9 -0.8(2)
C13 C10 C15 C11 179.82(13)
C14 O1 C1 C4 68.00(16)
C14 O1 C1 C2 -56.76(17)
C14 O1 C1 C6 -174.40(13)
C15 C9 C17 C21 1.0(2)
C15 C10 C13 C21 1.2(2)
C15 C11 C5 O3 178.25(12)
C16 N7 C11 C15 178.49(12)
C16 N7 C11 C5 57.37(15)
C16 C22 N1 C14 140.93(14)
C16 C22 N1 C18 -23.14(16)
C17 C9 C15 C10 -0.3(2)
C17 C9 C15 C11 179.09(13)
C19 O3 C5 C11 57.92(15)
C19 C16 C22 N1 42.87(14)
C19 C18 N1 C14 -169.72(14)
C19 C18 N1 C22 -6.38(16)
C22 C16 C19 O3 -171.31(12)
C22 C16 C19 C18 -48.77(14)
F3 C20 C21 C13 -37.34(19)
F3 C20 C21 C17 144.25(14)
F4 C20 C21 C13 -156.79(15)
F4 C20 C21 C17 24.8(2)
F5 C20 C21 C13 83.82(19)
F5 C20 C21 C17 -94.59(18)
C5 O3 C19 C16 -59.98(15)
C5 O3 C19 C18 -176.04(12)
C5 C11 C15 C9 -72.99(16)
C5 C11 C15 C10 106.36(15)
N1 C14 O1 C1 -169.53(12)
N1 C18 C19 O3 155.18(12)
N1 C18 C19 C16 33.74(14)
O1 C14 N1 C18 -6.0(2)
O1 C14 N1 C22 -167.99(13)
O2 C14 N1 C18 173.99(15)
O2 C14 N1 C22 12.0(2)
O2 C14 O1 C1 10.5(2)
F4A C20 C21 C13 -74.9(16)
F4A C20 C21 C17 106.7(16)
F5A C20 C21 C13 161.4(12)
F5A C20 C21 C17 -17.1(12)
F3A C20 C21 C13 46.1(14)
F3A C20 C21 C17 -132.3(14)
